data_4326674
loop_
_publ_author_name
'Shabana Khan'
'Reent Michel'
'Debasis Koley'
'Herbert W. Roesky'
'Dietmar Stalke'

_publ_section_title
;
 Reactivity Studies of a Disilene with N2O and Elemental Sulfur
;
_journal_name_full 'Inorganic Chemistry'
_journal_page_first 10878
_journal_page_last 10883
_journal_paper_doi 10.1021/ic201419m
_journal_volume 50
_journal_year 2011
_chemical_formula_sum 'C32 H66 N2 O2 Si6'
_chemical_formula_weight 679.41
_chemical_name_systematic
; 

 ? 

;
_space_group_IT_number 14
_symmetry_cell_setting monoclinic
_symmetry_space_group_name_Hall '-P 2yn'
_symmetry_space_group_name_H-M 'P 1 21/n 1'
_atom_sites_solution_hydrogens geom
_atom_sites_solution_primary direct
_atom_sites_solution_secondary difmap
_audit_creation_method SHELXL-97
_cell_angle_alpha 90.00
_cell_angle_beta 90.73(2)
_cell_angle_gamma 90.00
_cell_formula_units_Z 2
_cell_length_a 9.169(2)
_cell_length_b 13.640(2)
_cell_length_c 15.669(3)
_cell_measurement_reflns_used 3895
_cell_measurement_temperature 100(2)
_cell_measurement_theta_max 26.033
_cell_measurement_theta_min 2.560
_cell_volume 1959.5(6)
_computing_cell_refinement 'SAINT V7.68A'
_computing_data_collection 'APEX2 v2011.2'
_computing_data_reduction 'SAINT V7.68A'
_computing_molecular_graphics 'XSHELL in SHELXTL-97'
_computing_publication_material 'XSHELL in SHELXTL-97'
_computing_structure_refinement 'SHELXS in SHELXTL Version 2008/3'
_computing_structure_solution 'SHELXS in SHELXTL Version 2008/3'
_diffrn_ambient_temperature 100(2)
_diffrn_measured_fraction_theta_full 0.999
_diffrn_measured_fraction_theta_max 0.999
_diffrn_measurement_device_type 'Smart APEX II Ultra'
_diffrn_measurement_method 'omega scans'
_diffrn_radiation_monochromator mirror
_diffrn_radiation_source 'INCOATEC Mo Microsource'
_diffrn_radiation_type MoK\a
_diffrn_radiation_wavelength 0.71073
_diffrn_reflns_av_R_equivalents 0.0468
_diffrn_reflns_av_sigmaI/netI 0.0386
_diffrn_reflns_limit_h_max 11
_diffrn_reflns_limit_h_min -11
_diffrn_reflns_limit_k_max 17
_diffrn_reflns_limit_k_min -16
_diffrn_reflns_limit_l_max 19
_diffrn_reflns_limit_l_min -19
_diffrn_reflns_number 18406
_diffrn_reflns_theta_full 26.36
_diffrn_reflns_theta_max 26.36
_diffrn_reflns_theta_min 1.98
_exptl_absorpt_coefficient_mu 0.242
_exptl_absorpt_correction_T_max 1.0000
_exptl_absorpt_correction_T_min 0.9107
_exptl_absorpt_correction_type multi-scan
_exptl_absorpt_process_details SADABS-2008/1
_exptl_crystal_colour colourless
_exptl_crystal_density_diffrn 1.152
_exptl_crystal_description block
_exptl_crystal_F_000 744
_exptl_crystal_size_max 0.2
_exptl_crystal_size_mid 0.1
_exptl_crystal_size_min 0.1
_refine_diff_density_max 0.361
_refine_diff_density_min -0.278
_refine_diff_density_rms 0.062
_refine_ls_extinction_method none
_refine_ls_goodness_of_fit_ref 1.030
_refine_ls_hydrogen_treatment constr
_refine_ls_matrix_type full
_refine_ls_number_parameters 353
_refine_ls_number_reflns 4007
_refine_ls_number_restraints 753
_refine_ls_restrained_S_all 0.972
_refine_ls_R_factor_all 0.0572
_refine_ls_R_factor_gt 0.0422
_refine_ls_shift/su_max 0.001
_refine_ls_shift/su_mean 0.000
_refine_ls_structure_factor_coef Fsqd
_refine_ls_weighting_details 'calc w=1/[\s^2^(Fo^2^)+(0.0512P)^2^+1.7097P] where P=(Fo^2^+2Fc^2^)/3'
_refine_ls_weighting_scheme calc
_refine_ls_wR_factor_gt 0.1035
_refine_ls_wR_factor_ref 0.1121
_reflns_number_gt 3222
_reflns_number_total 4007
_reflns_threshold_expression >2sigma(I)
_cod_data_source_file ic201419m_si_001_2.cif
_cod_data_source_block rh
_cod_database_code 4326674

loop_
_symmetry_equiv_pos_as_xyz
'x, y, z'
'-x+1/2, y+1/2, -z+1/2'
'-x, -y, -z'
'x-1/2, -y-1/2, z-1/2'

loop_
_atom_site_label
_atom_site_type_symbol
_atom_site_fract_x
_atom_site_fract_y
_atom_site_fract_z
_atom_site_U_iso_or_equiv
_atom_site_adp_type
_atom_site_occupancy
_atom_site_symmetry_multiplicity
_atom_site_calc_flag
_atom_site_refinement_flags
_atom_site_disorder_assembly
_atom_site_disorder_group
Si1 Si 0.04757(6) 0.95806(4) 0.43962(3) 0.01541(15) Uani 1 1 d DU . .
O1 O 0.11643(16) 0.99855(11) 0.53317(9) 0.0229(3) Uani 1 1 d DU . .
N1 N 0.05461(17) 0.83294(12) 0.42637(10) 0.0158(4) Uani 1 1 d DU A .
Si2 Si 0.20609(18) 0.76089(13) 0.45958(11) 0.0170(3) Uani 0.890(3) 1 d PDU A 1
C11 C 0.3101(3) 0.8184(2) 0.54882(17) 0.0309(6) Uani 0.890(3) 1 d PDU A 1
H11A H 0.2440 0.8328 0.5958 0.046 Uiso 0.890(3) 1 calc PR A 1
H11B H 0.3548 0.8795 0.5290 0.046 Uiso 0.890(3) 1 calc PR A 1
H11C H 0.3866 0.7734 0.5687 0.046 Uiso 0.890(3) 1 calc PR A 1
C12 C 0.3348(3) 0.7345(2) 0.37097(16) 0.0275(6) Uani 0.890(3) 1 d PDU A 1
H12A H 0.2814 0.7041 0.3233 0.041 Uiso 0.890(3) 1 calc PR A 1
H12B H 0.4113 0.6898 0.3914 0.041 Uiso 0.890(3) 1 calc PR A 1
H12C H 0.3793 0.7959 0.3517 0.041 Uiso 0.890(3) 1 calc PR A 1
C13 C 0.1482(3) 0.63922(19) 0.50243(17) 0.0294(6) Uani 0.890(3) 1 d PDU A 1
H13A H 0.0922 0.6039 0.4585 0.044 Uiso 0.890(3) 1 calc PR A 1
H13B H 0.0874 0.6491 0.5527 0.044 Uiso 0.890(3) 1 calc PR A 1
H13C H 0.2347 0.6009 0.5185 0.044 Uiso 0.890(3) 1 calc PR A 1
Si3 Si -0.0881(2) 0.76834(15) 0.37320(14) 0.0182(4) Uani 0.890(3) 1 d PDU A 1
C14 C -0.0125(3) 0.6919(2) 0.28567(18) 0.0274(7) Uani 0.890(3) 1 d PDU A 1
H14A H 0.0613 0.6471 0.3092 0.041 Uiso 0.890(3) 1 calc PR A 1
H14B H 0.0322 0.7344 0.2430 0.041 Uiso 0.890(3) 1 calc PR A 1
H14C H -0.0913 0.6538 0.2588 0.041 Uiso 0.890(3) 1 calc PR A 1
C15 C -0.2257(3) 0.8499(2) 0.3219(2) 0.0353(7) Uani 0.890(3) 1 d PDU A 1
H15A H -0.2698 0.8918 0.3654 0.053 Uiso 0.890(3) 1 calc PR A 1
H15B H -0.3017 0.8100 0.2944 0.053 Uiso 0.890(3) 1 calc PR A 1
H15C H -0.1783 0.8909 0.2791 0.053 Uiso 0.890(3) 1 calc PR A 1
C16 C -0.1940(3) 0.6877(3) 0.44681(18) 0.0372(7) Uani 0.890(3) 1 d PDU A 1
H16A H -0.2340 0.7274 0.4931 0.056 Uiso 0.890(3) 1 calc PR A 1
H16B H -0.1294 0.6373 0.4709 0.056 Uiso 0.890(3) 1 calc PR A 1
H16C H -0.2739 0.6563 0.4150 0.056 Uiso 0.890(3) 1 calc PR A 1
C1 C 0.1291(3) 1.0339(2) 0.34955(15) 0.0176(5) Uani 0.890(3) 1 d PDU A 1
C2 C 0.0382(3) 1.02011(19) 0.26911(18) 0.0199(6) Uani 0.890(3) 1 d PDU A 1
C3 C 0.1168(3) 0.9714(2) 0.21109(19) 0.0218(7) Uani 0.890(3) 1 d PDU A 1
C4 C 0.2648(3) 0.9553(3) 0.2449(2) 0.0203(6) Uani 0.890(3) 1 d PDU A 1
C5 C 0.2749(3) 0.99236(19) 0.32482(17) 0.0179(6) Uani 0.890(3) 1 d PDU A 1
C6 C 0.1405(3) 1.14187(18) 0.37708(16) 0.0267(6) Uani 0.890(3) 1 d PDU A 1
H6A H 0.0438 1.1660 0.3927 0.040 Uiso 0.890(3) 1 calc PR A 1
H6B H 0.1781 1.1810 0.3298 0.040 Uiso 0.890(3) 1 calc PR A 1
H6C H 0.2069 1.1473 0.4263 0.040 Uiso 0.890(3) 1 calc PR A 1
C7 C -0.1071(3) 1.0685(2) 0.25667(18) 0.0312(7) Uani 0.890(3) 1 d PDU A 1
H7A H -0.1666 1.0579 0.3074 0.047 Uiso 0.890(3) 1 calc PR A 1
H7B H -0.1567 1.0402 0.2067 0.047 Uiso 0.890(3) 1 calc PR A 1
H7C H -0.0932 1.1390 0.2479 0.047 Uiso 0.890(3) 1 calc PR A 1
C8 C 0.0713(4) 0.9415(3) 0.12243(18) 0.0350(8) Uani 0.890(3) 1 d PDU A 1
H8A H 0.0796 0.8702 0.1167 0.053 Uiso 0.890(3) 1 calc PR A 1
H8B H 0.1347 0.9735 0.0809 0.053 Uiso 0.890(3) 1 calc PR A 1
H8C H -0.0300 0.9614 0.1118 0.053 Uiso 0.890(3) 1 calc PR A 1
C9 C 0.3865(3) 0.9120(2) 0.1939(2) 0.0296(7) Uani 0.890(3) 1 d PDU A 1
H9A H 0.3598 0.8455 0.1758 0.044 Uiso 0.890(3) 1 calc PR A 1
H9B H 0.4755 0.9095 0.2291 0.044 Uiso 0.890(3) 1 calc PR A 1
H9C H 0.4036 0.9527 0.1435 0.044 Uiso 0.890(3) 1 calc PR A 1
C10 C 0.4080(3) 1.0028(2) 0.38046(16) 0.0286(6) Uani 0.890(3) 1 d PDU A 1
H10A H 0.3787 1.0098 0.4401 0.043 Uiso 0.890(3) 1 calc PR A 1
H10B H 0.4629 1.0610 0.3631 0.043 Uiso 0.890(3) 1 calc PR A 1
H10C H 0.4695 0.9445 0.3746 0.043 Uiso 0.890(3) 1 calc PR A 1
C1' C 0.0954(18) 1.0361(12) 0.3439(9) 0.021(2) Uani 0.110(3) 1 d PDU A 2
C2' C 0.0277(19) 0.9916(16) 0.2648(11) 0.022(2) Uani 0.110(3) 1 d PDU A 2
C3' C 0.135(2) 0.954(2) 0.2170(14) 0.021(2) Uani 0.110(3) 1 d PDU A 2
C4' C 0.276(2) 0.969(3) 0.2608(17) 0.021(2) Uani 0.110(3) 1 d PDU A 2
C5' C 0.2561(18) 1.0197(16) 0.3326(12) 0.020(2) Uani 0.110(3) 1 d PDU A 2
C6' C 0.049(3) 1.1438(12) 0.3587(14) 0.031(4) Uani 0.110(3) 1 d PDU A 2
H6'1 H -0.0570 1.1472 0.3644 0.047 Uiso 0.110(3) 1 calc PR A 2
H6'2 H 0.0793 1.1839 0.3101 0.047 Uiso 0.110(3) 1 calc PR A 2
H6'3 H 0.0961 1.1685 0.4110 0.047 Uiso 0.110(3) 1 calc PR A 2
C7' C -0.129(2) 1.012(2) 0.2386(14) 0.034(4) Uani 0.110(3) 1 d PDU A 2
H7'1 H -0.1836 1.0347 0.2882 0.051 Uiso 0.110(3) 1 calc PR A 2
H7'2 H -0.1739 0.9512 0.2168 0.051 Uiso 0.110(3) 1 calc PR A 2
H7'3 H -0.1319 1.0619 0.1940 0.051 Uiso 0.110(3) 1 calc PR A 2
C8' C 0.117(3) 0.907(2) 0.1306(13) 0.034(5) Uani 0.110(3) 1 d PDU A 2
H8'1 H 0.2126 0.8897 0.1084 0.051 Uiso 0.110(3) 1 calc PR A 2
H8'2 H 0.0685 0.9534 0.0914 0.051 Uiso 0.110(3) 1 calc PR A 2
H8'3 H 0.0569 0.8481 0.1358 0.051 Uiso 0.110(3) 1 calc PR A 2
C9' C 0.416(2) 0.937(2) 0.2219(17) 0.035(4) Uani 0.110(3) 1 d PDU A 2
H9'1 H 0.3962 0.9053 0.1669 0.052 Uiso 0.110(3) 1 calc PR A 2
H9'2 H 0.4657 0.8906 0.2603 0.052 Uiso 0.110(3) 1 calc PR A 2
H9'3 H 0.4791 0.9943 0.2131 0.052 Uiso 0.110(3) 1 calc PR A 2
C10' C 0.366(2) 1.0704(18) 0.3903(13) 0.034(4) Uani 0.110(3) 1 d PDU A 2
H10D H 0.3162 1.0985 0.4395 0.051 Uiso 0.110(3) 1 calc PR A 2
H10E H 0.4147 1.1228 0.3586 0.051 Uiso 0.110(3) 1 calc PR A 2
H10F H 0.4391 1.0227 0.4101 0.051 Uiso 0.110(3) 1 calc PR A 2
Si2' Si 0.2141(15) 0.7712(11) 0.4657(10) 0.030(3) Uani 0.110(3) 1 d PDU A 2
C11' C 0.3694(19) 0.8571(15) 0.4829(16) 0.046(5) Uani 0.110(3) 1 d PDU A 2
H11D H 0.3862 0.8944 0.4305 0.068 Uiso 0.110(3) 1 calc PR A 2
H11E H 0.4574 0.8198 0.4979 0.068 Uiso 0.110(3) 1 calc PR A 2
H11F H 0.3465 0.9025 0.5294 0.068 Uiso 0.110(3) 1 calc PR A 2
C12' C 0.278(2) 0.6822(16) 0.3839(13) 0.038(5) Uani 0.110(3) 1 d PDU A 2
H12D H 0.2992 0.7172 0.3309 0.058 Uiso 0.110(3) 1 calc PR A 2
H12E H 0.2016 0.6333 0.3729 0.058 Uiso 0.110(3) 1 calc PR A 2
H12F H 0.3664 0.6493 0.4048 0.058 Uiso 0.110(3) 1 calc PR A 2
C13' C 0.186(2) 0.7035(17) 0.5667(11) 0.041(5) Uani 0.110(3) 1 d PDU A 2
H13D H 0.1110 0.6532 0.5580 0.062 Uiso 0.110(3) 1 calc PR A 2
H13E H 0.1549 0.7493 0.6111 0.062 Uiso 0.110(3) 1 calc PR A 2
H13F H 0.2778 0.6721 0.5846 0.062 Uiso 0.110(3) 1 calc PR A 2
Si3' Si -0.0882(16) 0.7618(12) 0.3826(11) 0.022(3) Uani 0.110(3) 1 d PDU A 2
C14' C -0.053(3) 0.7270(19) 0.2699(10) 0.032(5) Uani 0.110(3) 1 d PDU A 2
H14D H 0.0255 0.6780 0.2685 0.048 Uiso 0.110(3) 1 calc PR A 2
H14E H -0.0233 0.7852 0.2378 0.048 Uiso 0.110(3) 1 calc PR A 2
H14F H -0.1416 0.6993 0.2442 0.048 Uiso 0.110(3) 1 calc PR A 2
C15' C -0.2647(17) 0.8282(16) 0.3852(15) 0.035(4) Uani 0.110(3) 1 d PDU A 2
H15D H -0.2869 0.8458 0.4443 0.053 Uiso 0.110(3) 1 calc PR A 2
H15E H -0.3422 0.7860 0.3622 0.053 Uiso 0.110(3) 1 calc PR A 2
H15F H -0.2581 0.8879 0.3507 0.053 Uiso 0.110(3) 1 calc PR A 2
C16' C -0.118(3) 0.6452(15) 0.4411(15) 0.049(5) Uani 0.110(3) 1 d PDU A 2
H16D H -0.0264 0.6088 0.4452 0.074 Uiso 0.110(3) 1 calc PR A 2
H16E H -0.1912 0.6057 0.4104 0.074 Uiso 0.110(3) 1 calc PR A 2
H16F H -0.1533 0.6597 0.4986 0.074 Uiso 0.110(3) 1 calc PR A 2

loop_
_atom_site_aniso_label
_atom_site_aniso_U_11
_atom_site_aniso_U_22
_atom_site_aniso_U_33
_atom_site_aniso_U_23
_atom_site_aniso_U_13
_atom_site_aniso_U_12
Si1 0.0175(3) 0.0141(3) 0.0146(3) -0.0007(2) 0.0000(2) 0.0011(2)
O1 0.0251(8) 0.0212(8) 0.0225(7) -0.0019(6) 0.0004(6) 0.0031(6)
N1 0.0151(8) 0.0153(9) 0.0169(8) -0.0014(6) -0.0010(6) 0.0010(6)
Si2 0.0174(6) 0.0156(6) 0.0179(5) -0.0004(4) -0.0011(4) 0.0024(4)
C11 0.0276(14) 0.0299(15) 0.0349(14) -0.0057(12) -0.0135(11) 0.0094(12)
C12 0.0248(14) 0.0258(15) 0.0321(14) 0.0019(11) 0.0052(11) 0.0082(12)
C13 0.0311(15) 0.0245(14) 0.0326(14) 0.0076(11) 0.0011(11) 0.0035(11)
Si3 0.0179(6) 0.0179(7) 0.0188(6) -0.0020(5) -0.0005(4) -0.0023(5)
C14 0.0266(16) 0.0293(18) 0.0262(14) -0.0117(13) -0.0045(12) 0.0011(13)
C15 0.0245(14) 0.0295(16) 0.0514(18) -0.0058(13) -0.0151(13) 0.0012(11)
C16 0.0349(17) 0.048(2) 0.0286(14) -0.0018(13) -0.0005(13) -0.0187(15)
C1 0.0226(14) 0.0141(12) 0.0163(10) -0.0003(9) 0.0032(9) 0.0005(10)
C2 0.0215(12) 0.0185(15) 0.0195(11) 0.0068(10) -0.0002(9) 0.0012(10)
C3 0.0283(14) 0.0202(17) 0.0170(11) 0.0014(11) 0.0011(10) -0.0041(11)
C4 0.0247(13) 0.0129(16) 0.0235(15) 0.0001(10) 0.0059(10) -0.0020(10)
C5 0.0195(12) 0.0121(14) 0.0221(12) 0.0019(10) 0.0021(9) -0.0023(10)
C6 0.0412(17) 0.0140(13) 0.0251(13) 0.0004(10) 0.0114(12) 0.0000(12)
C7 0.0276(14) 0.0358(18) 0.0302(14) 0.0129(13) -0.0001(11) 0.0075(13)
C8 0.044(2) 0.041(2) 0.0200(13) -0.0027(13) -0.0002(12) -0.0093(15)
C9 0.0363(16) 0.0222(17) 0.0306(16) -0.0026(12) 0.0136(13) 0.0004(12)
C10 0.0239(14) 0.0324(16) 0.0295(13) 0.0024(11) -0.0012(11) -0.0070(12)
C1' 0.024(4) 0.017(4) 0.023(4) 0.003(4) 0.007(4) 0.004(4)
C2' 0.024(4) 0.021(5) 0.020(4) 0.008(4) 0.000(4) -0.001(4)
C3' 0.030(4) 0.016(4) 0.019(4) 0.000(4) 0.004(4) -0.002(4)
C4' 0.023(4) 0.015(4) 0.024(4) 0.002(4) 0.005(4) 0.002(4)
C5' 0.027(4) 0.012(4) 0.021(4) 0.001(4) 0.003(3) -0.002(4)
C6' 0.041(9) 0.021(6) 0.032(8) 0.003(5) 0.014(8) 0.005(7)
C7' 0.036(6) 0.039(9) 0.028(8) 0.015(8) -0.002(6) 0.010(8)
C8' 0.047(10) 0.030(10) 0.026(7) -0.003(7) -0.001(7) -0.019(8)
C9' 0.037(7) 0.026(10) 0.041(10) 0.002(8) 0.014(7) 0.007(8)
C10' 0.035(7) 0.033(9) 0.034(8) -0.003(7) 0.005(7) -0.010(8)
Si2' 0.021(5) 0.028(5) 0.042(6) 0.000(4) 0.009(4) 0.016(4)
C11' 0.028(8) 0.050(11) 0.058(12) -0.003(9) -0.021(9) 0.010(7)
C12' 0.032(11) 0.037(11) 0.047(9) -0.004(8) -0.005(9) 0.021(8)
C13' 0.027(10) 0.056(12) 0.040(8) 0.015(8) -0.008(8) 0.026(8)
Si3' 0.026(5) 0.020(5) 0.020(5) -0.011(4) 0.001(4) 0.002(4)
C14' 0.039(12) 0.041(14) 0.015(7) 0.004(7) -0.006(8) -0.004(10)
C15' 0.020(7) 0.043(10) 0.043(11) -0.009(9) -0.012(8) -0.007(7)
C16' 0.063(14) 0.051(10) 0.033(10) 0.023(10) 0.003(11) -0.018(8)

loop_
_atom_type_symbol
_atom_type_description
_atom_type_scat_dispersion_real
_atom_type_scat_dispersion_imag
_atom_type_scat_source
C C 0.0033 0.0016 'International Tables Vol C Tables 4.2.6.8 and 6.1.1.4'
H H 0.0000 0.0000 'International Tables Vol C Tables 4.2.6.8 and 6.1.1.4'
N N 0.0061 0.0033 'International Tables Vol C Tables 4.2.6.8 and 6.1.1.4'
O O 0.0106 0.0060 'International Tables Vol C Tables 4.2.6.8 and 6.1.1.4'
Si Si 0.0817 0.0704 'International Tables Vol C Tables 4.2.6.8 and 6.1.1.4'

loop_
_geom_angle_atom_site_label_1
_geom_angle_atom_site_label_2
_geom_angle_atom_site_label_3
_geom_angle
_geom_angle_site_symmetry_1
_geom_angle_site_symmetry_3
O1 Si1 O1 89.45(8) 3_576 .
O1 Si1 N1 114.59(8) 3_576 .
O1 Si1 N1 114.62(8) . .
O1 Si1 C1' 102.7(5) 3_576 .
O1 Si1 C1' 114.7(5) . .
N1 Si1 C1' 116.9(5) . .
O1 Si1 C1 110.94(10) 3_576 .
O1 Si1 C1 108.67(10) . .
N1 Si1 C1 115.63(10) . .
C1' Si1 C1 9.7(5) . .
O1 Si1 Si1 44.82(5) 3_576 3_576
O1 Si1 Si1 44.63(5) . 3_576
N1 Si1 Si1 125.87(7) . 3_576
C1' Si1 Si1 116.7(5) . 3_576
C1 Si1 Si1 118.47(9) . 3_576
Si1 O1 Si1 90.55(8) 3_576 .
Si1 N1 Si3' 124.3(6) . .
Si1 N1 Si2 123.00(11) . .
Si3' N1 Si2 112.6(6) . .
Si1 N1 Si3 121.33(12) . .
Si3' N1 Si3 5.5(7) . .
Si2 N1 Si3 115.60(13) . .
Si1 N1 Si2' 117.2(5) . .
Si3' N1 Si2' 118.3(8) . .
Si2 N1 Si2' 5.9(6) . .
Si3 N1 Si2' 121.4(5) . .
N1 Si2 C11 112.31(13) . .
N1 Si2 C12 112.85(13) . .
C11 Si2 C12 108.51(16) . .
N1 Si2 C13 111.86(13) . .
C11 Si2 C13 104.48(15) . .
C12 Si2 C13 106.31(15) . .
N1 Si3 C15 113.47(15) . .
N1 Si3 C14 110.12(15) . .
C15 Si3 C14 105.90(17) . .
N1 Si3 C16 112.76(15) . .
C15 Si3 C16 105.25(18) . .
C14 Si3 C16 108.96(18) . .
C5 C1 C2 102.7(2) . .
C5 C1 C6 112.0(2) . .
C2 C1 C6 112.8(2) . .
C5 C1 Si1 110.05(18) . .
C2 C1 Si1 109.37(18) . .
C6 C1 Si1 109.72(17) . .
C3 C2 C7 127.9(2) . .
C3 C2 C1 109.3(2) . .
C7 C2 C1 122.2(2) . .
C2 C3 C4 109.4(2) . .
C2 C3 C8 128.0(3) . .
C4 C3 C8 122.6(3) . .
C5 C4 C3 109.3(2) . .
C5 C4 C9 126.6(3) . .
C3 C4 C9 123.8(2) . .
C4 C5 C10 128.4(2) . .
C4 C5 C1 109.1(2) . .
C10 C5 C1 122.3(2) . .
C5' C1' C2' 103.7(12) . .
C5' C1' C6' 115.4(14) . .
C2' C1' C6' 113.3(13) . .
C5' C1' Si1 104.3(11) . .
C2' C1' Si1 109.1(12) . .
C6' C1' Si1 110.4(12) . .
C3' C2' C1' 108.3(12) . .
C3' C2' C7' 128.0(14) . .
C1' C2' C7' 122.0(14) . .
C2' C3' C4' 109.4(11) . .
C2' C3' C8' 126.1(16) . .
C4' C3' C8' 124.5(14) . .
C5' C4' C3' 109.7(11) . .
C5' C4' C9' 128.4(15) . .
C3' C4' C9' 121.7(14) . .
C4' C5' C1' 108.7(12) . .
C4' C5' C10' 130.0(14) . .
C1' C5' C10' 120.6(13) . .
N1 Si2' C13' 114.1(9) . .
N1 Si2' C11' 111.9(10) . .
C13' Si2' C11' 107.7(11) . .
N1 Si2' C12' 109.3(9) . .
C13' Si2' C12' 108.1(11) . .
C11' Si2' C12' 105.2(11) . .
N1 Si3' C15' 111.5(10) . .
N1 Si3' C16' 113.2(11) . .
C15' Si3' C16' 105.8(12) . .
N1 Si3' C14' 111.8(11) . .
C15' Si3' C14' 108.0(11) . .
C16' Si3' C14' 106.1(11) . .

loop_
_geom_bond_atom_site_label_1
_geom_bond_atom_site_label_2
_geom_bond_distance
_geom_bond_site_symmetry_2
Si1 O1 1.6762(16) 3_576
Si1 O1 1.6819(15) .
Si1 N1 1.7205(18) .
Si1 C1' 1.895(14) .
Si1 C1 1.910(3) .
Si1 Si1 2.3859(11) 3_576
O1 Si1 1.6762(16) 3_576
N1 Si3' 1.762(12) .
N1 Si2 1.774(2) .
N1 Si3 1.776(2) .
N1 Si2' 1.790(12) .
Si2 C11 1.857(3) .
Si2 C12 1.869(3) .
Si2 C13 1.870(3) .
Si3 C15 1.857(3) .
Si3 C14 1.864(3) .
Si3 C16 1.874(3) .
C1 C5 1.508(3) .
C1 C2 1.514(3) .
C1 C6 1.538(3) .
C2 C3 1.343(4) .
C2 C7 1.497(3) .
C3 C4 1.466(4) .
C3 C8 1.502(3) .
C4 C5 1.353(3) .
C4 C9 1.502(3) .
C5 C10 1.497(3) .
C1' C5' 1.503(13) .
C1' C2' 1.507(13) .
C1' C6' 1.547(16) .
C2' C3' 1.343(14) .
C2' C7' 1.516(14) .
C3' C4' 1.470(16) .
C3' C8' 1.506(14) .
C4' C5' 1.333(13) .
C4' C9' 1.498(14) .
C5' C10' 1.514(14) .
Si2' C13' 1.853(13) .
Si2' C11' 1.862(13) .
Si2' C12' 1.866(13) .
Si3' C15' 1.855(13) .
Si3' C16' 1.858(13) .
Si3' C14' 1.861(13) .
